data_2234948
loop_
_publ_author_name
'Woli\'nska, Ewa'
'Karczmarzyk, Zbigniew'
'Rykowski, Andrzej'
'Urba\'nczyk-Lipkowska, Zofia'
'Kalicki, Przemys\/law'

_publ_section_title
;
 2-(3-Chloro-5,6-diphenyl-2,5-dihydro-1,2,4-triazin-5-yl)-2-methylpropanenitrile
;
_journal_coeditor_code BT5925
_journal_issue 6
_journal_name_full 'Acta Crystallographica Section E'
_journal_page_first o1938
_journal_paper_doi 10.1107/S1600536812023252
_journal_volume 68
_journal_year 2012
_chemical_formula_iupac 'C19 H17 Cl N4'
_chemical_formula_moiety 'C19 H17 Cl N4'
_chemical_formula_sum 'C19 H17 Cl N4'
_chemical_formula_weight 336.82
_chemical_melting_point 456
_chemical_name_systematic
;
2-(3-Chloro-5,6-diphenyl-2,5-dihydro-1,2,4-triazin-5-yl)-2-methylpropanenitrile
;
_space_group_IT_number 14
_symmetry_cell_setting monoclinic
_symmetry_space_group_name_Hall '-P 2ybc'
_symmetry_space_group_name_H-M 'P 1 21/c 1'
_atom_sites_solution_hydrogens difmap
_atom_sites_solution_primary direct
_atom_sites_solution_secondary difmap
_audit_creation_method SHELXL-97
_cell_angle_alpha 90.00
_cell_angle_beta 93.8550(10)
_cell_angle_gamma 90.00
_cell_formula_units_Z 4
_cell_length_a 8.24220(10)
_cell_length_b 13.9124(2)
_cell_length_c 15.4685(3)
_cell_measurement_reflns_used 9905
_cell_measurement_temperature 293(2)
_cell_measurement_theta_max 67.71
_cell_measurement_theta_min 5.38
_cell_volume 1769.74(5)
_computing_cell_refinement 'SAINT (Bruker, 2005)'
_computing_data_collection 'APEX2 (Bruker, 2005)'
_computing_data_reduction 'SAINT (Bruker, 2005)'
_computing_molecular_graphics 'ORTEP-3 for Windows (Farrugia, 1997)'
_computing_publication_material 'SHELXL97 (Sheldrick, 2008) and WinGX (Farrugia, 1999)'
_computing_structure_refinement 'SHELXL97 (Sheldrick, 2008)'
_computing_structure_solution 'SHELXS97 (Sheldrick, 2008)'
_diffrn_ambient_temperature 293(2)
_diffrn_measured_fraction_theta_full 0.990
_diffrn_measured_fraction_theta_max 0.990
_diffrn_measurement_device_type 'Bruker SMART APEXII CCD'
_diffrn_measurement_method '\f and \w scans'
_diffrn_radiation_monochromator graphite
_diffrn_radiation_source 'fine-focus sealed tube'
_diffrn_radiation_type CuK\a
_diffrn_radiation_wavelength 1.54178
_diffrn_reflns_av_R_equivalents 0.0366
_diffrn_reflns_av_sigmaI/netI 0.0247
_diffrn_reflns_limit_h_max 9
_diffrn_reflns_limit_h_min -9
_diffrn_reflns_limit_k_max 16
_diffrn_reflns_limit_k_min -12
_diffrn_reflns_limit_l_max 18
_diffrn_reflns_limit_l_min -18
_diffrn_reflns_number 20671
_diffrn_reflns_theta_full 68.13
_diffrn_reflns_theta_max 68.13
_diffrn_reflns_theta_min 4.28
_exptl_absorpt_coefficient_mu 1.955
_exptl_absorpt_correction_T_max 1.0000
_exptl_absorpt_correction_T_min 0.8165
_exptl_absorpt_correction_type multi-scan
_exptl_absorpt_process_details
;
(SADABS; Bruker, 2005)
;
_exptl_crystal_colour colourless
_exptl_crystal_density_diffrn 1.264
_exptl_crystal_density_method 'not measured'
_exptl_crystal_description prism
_exptl_crystal_F_000 704
_exptl_crystal_size_max 0.44
_exptl_crystal_size_mid 0.23
_exptl_crystal_size_min 0.11
_refine_diff_density_max 0.210
_refine_diff_density_min -0.284
_refine_ls_extinction_coef 0.0014(3)
_refine_ls_extinction_expression Fc^*^=kFc[1+0.001xFc^2^\l^3^/sin(2\q)]^-1/4^
_refine_ls_extinction_method 'SHELXL97 (Sheldrick, 2008)'
_refine_ls_goodness_of_fit_ref 1.028
_refine_ls_hydrogen_treatment mixed
_refine_ls_matrix_type full
_refine_ls_number_parameters 221
_refine_ls_number_reflns 3198
_refine_ls_number_restraints 0
_refine_ls_restrained_S_all 1.028
_refine_ls_R_factor_all 0.0393
_refine_ls_R_factor_gt 0.0369
_refine_ls_shift/su_max 0.000
_refine_ls_shift/su_mean 0.000
_refine_ls_structure_factor_coef Fsqd
_refine_ls_weighting_details 'calc w=1/[\s^2^(Fo^2^)+(0.0608P)^2^+0.3505P] where P=(Fo^2^+2Fc^2^)/3'
_refine_ls_weighting_scheme calc
_refine_ls_wR_factor_gt 0.1075
_refine_ls_wR_factor_ref 0.1103
_reflns_number_gt 2957
_reflns_number_total 3198
_reflns_threshold_expression I>2\s(I)
_cod_data_source_file bt5925.cif
_cod_data_source_block I
_cod_original_sg_symbol_H-M 'P 21/c'
_cod_database_code 2234948
_cod_database_fobs_code 2234948

loop_
_symmetry_equiv_pos_as_xyz
'x, y, z'
'-x, y+1/2, -z+1/2'
'-x, -y, -z'
'x, -y-1/2, z-1/2'

loop_
_atom_site_type_symbol
_atom_site_label
_atom_site_fract_x
_atom_site_fract_y
_atom_site_fract_z
_atom_site_U_iso_or_equiv
_atom_site_adp_type
_atom_site_calc_flag
_atom_site_refinement_flags
_atom_site_occupancy
_atom_site_symmetry_multiplicity
Cl Cl3 0.34703(6) 0.12753(4) 0.01120(3) 0.07817(19) Uani d . 1 1
N N1 0.63312(16) 0.25063(9) 0.18802(7) 0.0529(3) Uani d . 1 1
N N2 0.54094(19) 0.22497(10) 0.11422(8) 0.0651(4) Uani d . 1 1
H H2 0.538(3) 0.2666(17) 0.0696(16) 0.098 Uiso d . 1 1
N N4 0.44978(15) 0.07957(9) 0.16785(7) 0.0505(3) Uani d . 1 1
N N9 0.5113(2) 0.12362(10) 0.48082(9) 0.0693(4) Uani d . 1 1
C C3 0.45641(18) 0.14300(11) 0.11027(9) 0.0510(3) Uani d . 1 1
C C5 0.54108(15) 0.09677(9) 0.25203(7) 0.0391(3) Uani d . 1 1
C C6 0.63422(15) 0.19302(9) 0.25246(8) 0.0425(3) Uani d . 1 1
C C7 0.40539(16) 0.10027(10) 0.31926(9) 0.0446(3) Uani d . 1 1
C C8 0.47297(19) 0.11233(10) 0.40948(9) 0.0498(3) Uani d . 1 1
C C51 0.66526(15) 0.01512(9) 0.26417(8) 0.0432(3) Uani d . 1 1
C C52 0.77159(19) 0.00305(13) 0.19886(11) 0.0624(4) Uani d . 1 1
H H52 0.7590 0.0404 0.1490 0.094 Uiso calc R 1 1
C C53 0.8958(2) -0.06387(16) 0.20727(16) 0.0840(6) Uani d . 1 1
H H53 0.9659 -0.0708 0.1630 0.126 Uiso calc R 1 1
C C54 0.9167(2) -0.11954(14) 0.27919(19) 0.0848(7) Uani d . 1 1
H H54 1.0026 -0.1629 0.2853 0.127 Uiso calc R 1 1
C C55 0.8094(2) -0.11095(13) 0.34268(15) 0.0773(6) Uani d . 1 1
H H55 0.8205 -0.1506 0.3911 0.116 Uiso calc R 1 1
C C56 0.6847(2) -0.04408(11) 0.33588(10) 0.0562(4) Uani d . 1 1
H H56 0.6136 -0.0390 0.3798 0.084 Uiso calc R 1 1
C C61 0.72769(17) 0.22915(10) 0.33162(8) 0.0489(3) Uani d . 1 1
C C62 0.6891(2) 0.31924(12) 0.36333(10) 0.0610(4) Uani d . 1 1
H H62 0.6081 0.3557 0.3342 0.091 Uiso calc R 1 1
C C63 0.7696(3) 0.35509(16) 0.43739(13) 0.0800(6) Uani d . 1 1
H H63 0.7418 0.4152 0.4582 0.120 Uiso calc R 1 1
C C64 0.8905(3) 0.3025(2) 0.48049(13) 0.0919(7) Uani d . 1 1
H H64 0.9435 0.3263 0.5310 0.138 Uiso calc R 1 1
C C65 0.9325(2) 0.21470(19) 0.44865(13) 0.0859(6) Uani d . 1 1
H H65 1.0160 0.1797 0.4772 0.129 Uiso calc R 1 1
C C66 0.85223(19) 0.17737(14) 0.37446(11) 0.0648(4) Uani d . 1 1
H H66 0.8819 0.1177 0.3535 0.097 Uiso calc R 1 1
C C71 0.2966(2) 0.18857(13) 0.29982(13) 0.0668(4) Uani d . 1 1
H H711 0.2400 0.1813 0.2439 0.100 Uiso calc R 1 1
H H712 0.3627 0.2454 0.3002 0.100 Uiso calc R 1 1
H H713 0.2192 0.1941 0.3433 0.100 Uiso calc R 1 1
C C72 0.29850(19) 0.00935(12) 0.31542(11) 0.0597(4) Uani d . 1 1
H H721 0.2496 0.0014 0.2578 0.090 Uiso calc R 1 1
H H722 0.2148 0.0157 0.3553 0.090 Uiso calc R 1 1
H H723 0.3644 -0.0457 0.3308 0.090 Uiso calc R 1 1

loop_
_atom_site_aniso_label
_atom_site_aniso_U_11
_atom_site_aniso_U_22
_atom_site_aniso_U_33
_atom_site_aniso_U_12
_atom_site_aniso_U_13
_atom_site_aniso_U_23
Cl3 0.0896(3) 0.0984(4) 0.0432(2) -0.0087(2) -0.0200(2) 0.01157(19)
N1 0.0687(7) 0.0523(7) 0.0379(6) -0.0075(6) 0.0044(5) 0.0062(5)
N2 0.0957(10) 0.0610(8) 0.0373(6) -0.0108(7) -0.0056(6) 0.0144(6)
N4 0.0542(6) 0.0599(7) 0.0363(6) -0.0071(5) -0.0053(5) 0.0048(5)
N9 0.1083(11) 0.0611(8) 0.0406(8) -0.0151(7) 0.0214(7) -0.0087(6)
C3 0.0568(8) 0.0615(8) 0.0342(7) 0.0031(6) -0.0006(6) 0.0045(6)
C5 0.0436(6) 0.0443(7) 0.0294(6) -0.0012(5) 0.0020(5) 0.0027(5)
C6 0.0458(7) 0.0463(7) 0.0359(6) -0.0019(5) 0.0062(5) 0.0035(5)
C7 0.0468(7) 0.0452(7) 0.0427(7) 0.0002(5) 0.0105(5) 0.0017(5)
C8 0.0669(9) 0.0416(7) 0.0431(8) -0.0056(6) 0.0199(6) -0.0025(5)
C51 0.0455(7) 0.0453(7) 0.0384(6) 0.0009(5) 0.0006(5) -0.0068(5)
C52 0.0567(8) 0.0755(10) 0.0561(9) 0.0013(7) 0.0128(7) -0.0147(8)
C53 0.0544(9) 0.0908(14) 0.1085(17) 0.0050(9) 0.0188(10) -0.0426(13)
C54 0.0555(10) 0.0640(11) 0.132(2) 0.0144(8) -0.0152(11) -0.0275(12)
C55 0.0779(12) 0.0562(9) 0.0933(14) 0.0143(8) -0.0274(11) -0.0015(9)
C56 0.0652(9) 0.0516(8) 0.0507(8) 0.0089(7) -0.0041(6) 0.0021(6)
C61 0.0508(7) 0.0578(8) 0.0384(7) -0.0150(6) 0.0063(5) 0.0044(6)
C62 0.0713(10) 0.0604(9) 0.0523(8) -0.0177(7) 0.0117(7) -0.0040(7)
C63 0.0877(13) 0.0883(13) 0.0657(11) -0.0331(11) 0.0168(10) -0.0239(10)
C64 0.0823(13) 0.137(2) 0.0561(10) -0.0389(14) 0.0017(9) -0.0277(12)
C65 0.0641(10) 0.1296(18) 0.0616(11) -0.0149(11) -0.0145(8) -0.0034(12)
C66 0.0542(8) 0.0840(11) 0.0551(9) -0.0092(8) -0.0050(7) -0.0005(8)
C71 0.0556(9) 0.0645(10) 0.0818(11) 0.0150(7) 0.0167(8) 0.0069(8)
C72 0.0584(8) 0.0620(9) 0.0602(9) -0.0148(7) 0.0150(7) -0.0023(7)

loop_
_atom_type_symbol
_atom_type_description
_atom_type_scat_dispersion_real
_atom_type_scat_dispersion_imag
_atom_type_scat_source
C C 0.0181 0.0091 'International Tables Vol C Tables 4.2.6.8 and 6.1.1.4'
H H 0.0000 0.0000 'International Tables Vol C Tables 4.2.6.8 and 6.1.1.4'
Cl Cl 0.3639 0.7018 'International Tables Vol C Tables 4.2.6.8 and 6.1.1.4'
N N 0.0311 0.0180 'International Tables Vol C Tables 4.2.6.8 and 6.1.1.4'

loop_
_geom_angle_atom_site_label_1
_geom_angle_atom_site_label_2
_geom_angle_atom_site_label_3
_geom_angle
C6 N1 N2 117.32(12)
C3 N2 N1 121.13(12)
C3 N2 H2 121.8(15)
N1 N2 H2 117.0(15)
C3 N4 C5 117.79(12)
N4 C3 N2 127.89(14)
N4 C3 Cl3 119.52(12)
N2 C3 Cl3 112.59(10)
N4 C5 C51 106.50(10)
N4 C5 C6 111.57(10)
C51 C5 C6 108.35(10)
N4 C5 C7 104.12(10)
C51 C5 C7 116.06(10)
C6 C5 C7 110.17(10)
N1 C6 C61 113.92(12)
N1 C6 C5 124.27(12)
C61 C6 C5 121.74(10)
C8 C7 C71 105.76(12)
C8 C7 C72 107.95(11)
C71 C7 C72 108.90(12)
C8 C7 C5 112.78(11)
C71 C7 C5 108.99(11)
C72 C7 C5 112.22(11)
N9 C8 C7 173.86(17)
C56 C51 C52 117.77(14)
C56 C51 C5 125.50(12)
C52 C51 C5 116.66(13)
C53 C52 C51 120.74(18)
C53 C52 H52 119.6
C51 C52 H52 119.6
C54 C53 C52 120.91(18)
C54 C53 H53 119.5
C52 C53 H53 119.5
C53 C54 C55 119.04(16)
C53 C54 H54 120.5
C55 C54 H54 120.5
C54 C55 C56 121.02(19)
C54 C55 H55 119.5
C56 C55 H55 119.5
C51 C56 C55 120.44(16)
C51 C56 H56 119.8
C55 C56 H56 119.8
C66 C61 C62 118.65(15)
C66 C61 C6 122.90(14)
C62 C61 C6 118.45(14)
C63 C62 C61 120.73(18)
C63 C62 H62 119.6
C61 C62 H62 119.6
C64 C63 C62 120.3(2)
C64 C63 H63 119.9
C62 C63 H63 119.9
C65 C64 C63 119.56(18)
C65 C64 H64 120.2
C63 C64 H64 120.2
C64 C65 C66 120.9(2)
C64 C65 H65 119.6
C66 C65 H65 119.6
C61 C66 C65 119.87(19)
C61 C66 H66 120.1
C65 C66 H66 120.1
C7 C71 H711 109.5
C7 C71 H712 109.5
H711 C71 H712 109.5
C7 C71 H713 109.5
H711 C71 H713 109.5
H712 C71 H713 109.5
C7 C72 H721 109.5
C7 C72 H722 109.5
H721 C72 H722 109.5
C7 C72 H723 109.5
H721 C72 H723 109.5
H722 C72 H723 109.5

loop_
_geom_bond_atom_site_label_1
_geom_bond_atom_site_label_2
_geom_bond_distance
Cl3 C3 1.7383(14)
N1 C6 1.2787(17)
N1 N2 1.3752(18)
N2 C3 1.336(2)
N2 H2 0.90(2)
N4 C3 1.2577(18)
N4 C5 1.4790(16)
N9 C8 1.138(2)
C5 C51 1.5321(18)
C5 C6 1.5433(18)
C5 C7 1.5782(17)
C6 C61 1.4895(18)
C7 C8 1.477(2)
C7 C71 1.539(2)
C7 C72 1.5403(19)
C51 C56 1.382(2)
C51 C52 1.3914(19)
C52 C53 1.383(3)
C52 H52 0.9300
C53 C54 1.357(3)
C53 H53 0.9300
C54 C55 1.370(3)
C54 H54 0.9300
C55 C56 1.385(2)
C55 H55 0.9300
C56 H56 0.9300
C61 C66 1.386(2)
C61 C62 1.390(2)
C62 C63 1.378(2)
C62 H62 0.9300
C63 C64 1.372(3)
C63 H63 0.9300
C64 C65 1.371(4)
C64 H64 0.9300
C65 C66 1.387(2)
C65 H65 0.9300
C66 H66 0.9300
C71 H711 0.9600
C71 H712 0.9600
C71 H713 0.9600
C72 H721 0.9600
C72 H722 0.9600
C72 H723 0.9600

loop_
_geom_hbond_atom_site_label_D
_geom_hbond_atom_site_label_H
_geom_hbond_atom_site_label_A
_geom_hbond_site_symmetry_A
_geom_hbond_distance_DH
_geom_hbond_distance_HA
_geom_hbond_distance_DA
_geom_hbond_angle_DHA
_geom_hbond_publ_flag
C71 H711 N4 . 0.96 2.58 2.900(2) 100 y
C72 H721 N4 . 0.96 2.48 2.847(2) 103 y
N2 H2 N9 4_565 0.90(2) 2.06(2) 2.9474(19) 171(2) y

loop_
_geom_torsion_atom_site_label_1
_geom_torsion_atom_site_label_2
_geom_torsion_atom_site_label_3
_geom_torsion_atom_site_label_4
_geom_torsion
C6 N1 N2 C3 -0.1(2)
C5 N4 C3 N2 2.1(2)
C5 N4 C3 Cl3 -178.37(10)
N1 N2 C3 N4 -1.5(3)
N1 N2 C3 Cl3 178.95(12)
C3 N4 C5 C51 -119.22(14)
C3 N4 C5 C6 -1.18(17)
C3 N4 C5 C7 117.62(13)
N2 N1 C6 C61 -176.07(12)
N2 N1 C6 C5 0.8(2)
N4 C5 C6 N1 -0.21(18)
C51 C5 C6 N1 116.72(14)
C7 C5 C6 N1 -115.34(14)
N4 C5 C6 C61 176.45(12)
C51 C5 C6 C61 -66.62(14)
C7 C5 C6 C61 61.32(15)
N4 C5 C7 C8 177.18(11)
C51 C5 C7 C8 60.49(15)
C6 C5 C7 C8 -63.07(14)
N4 C5 C7 C71 -65.69(14)
C51 C5 C7 C71 177.63(12)
C6 C5 C7 C71 54.07(14)
N4 C5 C7 C72 55.01(14)
C51 C5 C7 C72 -61.68(15)
C6 C5 C7 C72 174.76(11)
N4 C5 C51 C56 -127.01(14)
C6 C5 C51 C56 112.84(14)
C7 C5 C51 C56 -11.66(19)
N4 C5 C51 C52 56.07(15)
C6 C5 C51 C52 -64.08(15)
C7 C5 C51 C52 171.42(12)
C56 C51 C52 C53 -2.2(2)
C5 C51 C52 C53 175.00(15)
C51 C52 C53 C54 0.2(3)
C52 C53 C54 C55 2.2(3)
C53 C54 C55 C56 -2.5(3)
C52 C51 C56 C55 1.8(2)
C5 C51 C56 C55 -175.06(14)
C54 C55 C56 C51 0.5(3)
N1 C6 C61 C66 -125.41(15)
C5 C6 C61 C66 57.61(18)
N1 C6 C61 C62 53.96(17)
C5 C6 C61 C62 -123.02(14)
C66 C61 C62 C63 -2.0(2)
C6 C61 C62 C63 178.61(14)
C61 C62 C63 C64 0.7(3)
C62 C63 C64 C65 1.0(3)
C63 C64 C65 C66 -1.3(3)
C62 C61 C66 C65 1.7(2)
C6 C61 C66 C65 -178.98(15)
C64 C65 C66 C61 0.0(3)
